data_4033883
loop_
_publ_author_name
'Galenko, Ekaterina E.'
'Linnik, Stanislav A.'
'Khoroshilova, Olesya V.'
'Novikov, Mikhail S.'
'Khlebnikov, Alexander F.'

_publ_section_title
;
 Isoxazole Strategy for the Synthesis of \a-Aminopyrrole Derivatives.
;
_journal_issue 17
_journal_name_full 'The Journal of organic chemistry'
_journal_page_first 11275
_journal_page_last 11285
_journal_paper_doi 10.1021/acs.joc.9b01634
_journal_volume 84
_journal_year 2019
_chemical_formula_moiety 'C18 H13 Cl N2 O2'
_chemical_formula_sum 'C18 H13 Cl N2 O2'
_chemical_formula_weight 324.75
_space_group_crystal_system triclinic
_space_group_IT_number 2
_space_group_name_Hall '-P 1'
_space_group_name_H-M_alt 'P -1'
_atom_sites_solution_hydrogens geom
_atom_sites_solution_primary dual
_audit_creation_date 2019-05-17
_audit_creation_method
;
Olex2 1.2
(compiled 2018.05.29 svn.r3508 for OlexSys, GUI svn.r5506)
;
_cell_angle_alpha 109.196(2)
_cell_angle_beta 95.169(2)
_cell_angle_gamma 96.0440(10)
_cell_formula_units_Z 2
_cell_length_a 9.2140(2)
_cell_length_b 9.26000(10)
_cell_length_c 9.6732(2)
_cell_measurement_reflns_used 6112
_cell_measurement_temperature 100(2)
_cell_measurement_theta_max 73.4750
_cell_measurement_theta_min 4.8480
_cell_volume 768.25(3)
_computing_cell_refinement 'CrysAlisPro 1.171.39.46e (Rigaku OD, 2018)'
_computing_data_collection 'CrysAlisPro 1.171.39.46e (Rigaku OD, 2018)'
_computing_data_reduction 'CrysAlisPro 1.171.39.46e (Rigaku OD, 2018)'
_computing_molecular_graphics 'Olex2 (Dolomanov et al., 2009)'
_computing_publication_material 'Olex2 (Dolomanov et al., 2009)'
_computing_structure_refinement 'ShelXL (Sheldrick, 2015)'
_computing_structure_solution 'ShelXT (Sheldrick, 2015)'
_diffrn_ambient_environment N~2~
_diffrn_ambient_temperature 100(2)
_diffrn_detector 'CCD plate'
_diffrn_detector_type HyPix3000
_diffrn_measured_fraction_theta_full 1.000
_diffrn_measured_fraction_theta_max 0.990
_diffrn_measurement_details
;
List of Runs (angles in degrees, time in seconds):

  # Type    Start    End  Width  t~exp~   \w     \q     \k     \f   Frames
--------------------------------------------------------------------------
  1  \w    -26.00   0.00   0.50    0.20    --  -38.82 106.00 121.00   52
  2  \w     -2.00  78.00   0.50    0.20    --   38.82-106.00  21.00  160
  3  \w     79.00 105.00   0.50    0.20    --  107.00-106.00  21.00   52
  4  \w    104.00 130.00   0.50    0.20    --  107.00 106.00 121.00   52
  5  \w   -111.00 -64.00   0.50    0.20    --  -38.82 -21.00 -60.00   94
  6  \w   -104.00 -20.00   0.50    0.20    --  -38.82 -77.00  90.00  168
  7  \w   -101.00 -74.00   0.50    0.20    --  -38.82 -77.00 120.00   54
  8  \w    -64.00  18.00   0.50    0.20    --  -38.82  77.00-120.00  164
  9  \w    -49.00 -19.00   0.50    0.20    --  -38.82  77.00  30.00   60
 10  \w    -46.00 -21.00   0.50    0.20    --  -38.82 -21.00 -60.00   50
 11  \w    -63.00 -14.00   0.50    0.20    --  -38.82 -77.00 120.00   98
 12  \w   -107.00 -82.00   0.50    0.20    --  -38.82 -32.00   0.00   50
 13  \w    -16.00  28.00   0.50    0.20    --  -38.82  77.00  30.00   88
 14  \w    -80.00 -55.00   0.50    0.20    --  -38.82 -32.00   0.00   50
 15  \w     80.00 105.00   0.50    0.20    --   38.82  43.00 -30.00   50
 16  \w     30.00  99.00   0.50    0.20    --   38.82  54.00  90.00  138
 17  \w     66.00  99.00   0.50    0.20    --   38.82  54.00-120.00   66
 18  \w     28.00  74.00   0.50    0.20    --   38.82  32.00-150.00   92
 19  \w     20.00  61.00   0.50    0.20    --   38.82  54.00-120.00   82
 20  \w     80.00 108.00   0.50    0.20    --   38.82  32.00-150.00   56
 21  \w     26.00  52.00   0.50    0.20    --   38.82  43.00 -30.00   52
 22  \w     12.00  48.00   0.50    0.20    --   38.82-138.00   0.00   72
 23  \w     78.00 103.00   0.50    0.20    --   38.82  32.00 -60.00   50
 24  \w     -2.00  23.00   0.50    0.20    --   38.82 -65.00-120.00   50
 25  \w     54.00  86.00   0.50    0.20    --   38.82-138.00   0.00   64
 26  \w     36.00  62.00   0.50    0.20    --   38.82 -65.00-120.00   52
 27  \w     63.00  95.00   0.50    0.20    --   38.82-138.00 -90.00   64
 28  \w     90.00 156.00   0.50    0.20    --  107.00  45.00 120.00  132
 29  \w    102.00 148.00   0.50    0.20    --  107.00  45.00 -90.00   92
 30  \w     44.00 108.00   0.50    0.20    --  107.00-133.00   0.00  128
 31  \w     84.00 110.00   0.50    0.20    --  107.00-111.00-180.00   52
 32  \w     91.00 117.00   0.50    0.20    --  107.00 -22.00 -60.00   52
 33  \w     92.00 117.00   0.50    0.20    --  107.00  37.00  60.00   50
 34  \w     47.00 111.00   0.50    0.20    --  107.00-111.00   0.00  128
 35  \w     35.00  69.00   0.50    0.20    --  107.00 -22.00 -60.00   68
 36  \w     44.00 127.00   0.50    0.20    --  107.00 -53.00 -30.00  166
 37  \w    103.00 157.00   0.50    0.20    --  107.00  93.00 -90.00  108
 38  \w     59.00 115.00   0.50    0.20    --  107.00 -37.00-180.00  112
 39  \w     87.00 119.00   0.50    0.20    --  107.00-133.00-180.00   64
 40  \w     89.00 131.00   0.50    0.20    --  107.00  93.00 -60.00   84
 41  \w     48.00  83.00   0.50    0.20    --  107.00-133.00-180.00   70
 42  \w     90.00 131.00   0.50    0.20    --  107.00  45.00  90.00   82
 43  \w     45.00  75.00   0.50    0.20    --  107.00 -93.00 120.00   60
 44  \w     83.00 137.00   0.50    0.20    --  107.00 -86.00 150.00  108
 45  \w     96.00 132.00   0.50    0.20    --  107.00 -69.00 -30.00   72
 46  \w     42.00  89.00   0.50    0.20    --  107.00 -69.00 -30.00   94
 47  \w     44.00  80.00   0.50    0.20    --  107.00 -86.00 150.00   72
 48  \w     99.00 144.00   0.50    0.20    --  107.00  30.00-180.00   90
 49  \w     37.00 103.00   0.50    0.20    --  107.00 -93.00  60.00  132
 50  \w     72.00 122.00   0.50    0.20    --  107.00-133.00 -30.00  100
 51  \w     55.00 116.00   0.50    0.20    --  107.00 -45.00-120.00  122
 52  \w    132.00 157.00   0.50    0.20    --  107.00  37.00  60.00   50
 53  \w     53.00 120.00   0.50    0.20    --  107.00 -37.00  90.00  134
 54  \w    107.00 144.00   0.50    0.20    --  107.00  61.00-150.00   74
 55  \w    118.00 153.00   0.50    0.20    --  107.00  61.00-180.00   70
 56  \w     42.00 108.00   0.50    0.20    --  107.00 -61.00 150.00  132
 57  \w     88.00 119.00   0.50    0.20    --  107.00  53.00-120.00   62
 58  \w     94.00 119.00   0.50    0.20    --  107.00 106.00 121.00   50
 59  \w    -41.00 -11.00   0.50    0.20    --    4.00 116.00 113.80   60
 60  \w    -21.00   4.00   0.50    0.20    --   24.00 116.00-170.72   50
 61  \w     -8.00  17.00   0.50    0.20    --   28.00 100.00 -62.00   50
 62  \w      1.00  26.00   0.50    0.20    --   32.00  88.00 -60.16   50
 63  \w     -1.00  24.00   0.50    0.20    --   32.00  94.00  10.28   50
 64  \w      0.00  25.00   0.50    0.20    --   32.00  91.00  63.29   50
 65  \w      7.00  32.00   0.50    0.20    --   36.00  84.00-134.88   50
 66  \w      4.00  29.00   0.50    0.20    --   36.00  90.00 119.26   50
 67  \w      5.00  30.00   0.50    0.20    --   36.00  88.00 -23.89   50
 68  \w    -60.00   4.00   0.50    0.20    --  -38.82  77.00 120.00  128
 69  \w     10.00  35.00   0.50    0.20    --   38.82  83.00-163.45   50
 70  \w     30.00  56.00   0.50    0.20    --   38.82 -54.00  90.00   52
 71  \w      0.00  34.00   0.50    0.20    --   38.82 -32.00  30.00   68
 72  \w     12.00  37.00   0.50    0.20    --   40.00  82.00-112.27   50
 73  \w     13.00  38.00   0.50    0.20    --   40.00  79.00 -58.16   50
 74  \w     11.00  36.00   0.50    0.20    --   40.00  84.00  27.13   50
 75  \w     16.00  41.00   0.50    0.20    --   44.00  81.00 157.46   50
 76  \w     16.00  41.00   0.50    0.20    --   44.00  82.00   7.61   50
 77  \w     16.00  41.00   0.50    0.20    --   44.00  81.00 -36.18   50
 78  \w     16.00  41.00   0.50    0.20    --   44.00  81.00  94.40   50
 79  \w     21.00  46.00   0.50    0.20    --   48.00  77.00-102.07   50
 80  \w     28.00  46.00   0.50    0.20    --   52.00  72.00   2.02   36
;
_diffrn_measurement_device 'four-circle diffractometer'
_diffrn_measurement_device_type 'SuperNova, Single source at offset/far, HyPix3000'
_diffrn_measurement_method '\w scans'
_diffrn_orient_matrix_type 'CrysAlisPro convention (1999,Acta A55,543-557)'
_diffrn_orient_matrix_UB_11 0.0520394000
_diffrn_orient_matrix_UB_12 0.0216073000
_diffrn_orient_matrix_UB_13 0.1623372000
_diffrn_orient_matrix_UB_21 0.1559416000
_diffrn_orient_matrix_UB_22 0.0646719000
_diffrn_orient_matrix_UB_23 -0.0166806000
_diffrn_orient_matrix_UB_31 -0.0418337000
_diffrn_orient_matrix_UB_32 0.1644237000
_diffrn_orient_matrix_UB_33 0.0481408000
_diffrn_radiation_monochromator mirror
_diffrn_radiation_probe x-ray
_diffrn_radiation_type CuK\a
_diffrn_radiation_wavelength 1.54184
_diffrn_reflns_av_R_equivalents 0.0273
_diffrn_reflns_av_unetI/netI 0.0272
_diffrn_reflns_Laue_measured_fraction_full 1.000
_diffrn_reflns_Laue_measured_fraction_max 0.990
_diffrn_reflns_limit_h_max 11
_diffrn_reflns_limit_h_min -11
_diffrn_reflns_limit_k_max 11
_diffrn_reflns_limit_k_min -9
_diffrn_reflns_limit_l_max 12
_diffrn_reflns_limit_l_min -11
_diffrn_reflns_number 7503
_diffrn_reflns_point_group_measured_fraction_full 1.000
_diffrn_reflns_point_group_measured_fraction_max 0.990
_diffrn_reflns_theta_full 67.684
_diffrn_reflns_theta_max 73.787
_diffrn_reflns_theta_min 4.870
_diffrn_source 'micro-focus sealed X-ray tube'
_diffrn_source_type 'SuperNova (Cu) X-ray Source'
_exptl_absorpt_coefficient_mu 2.296
_exptl_absorpt_correction_T_max 1.00000
_exptl_absorpt_correction_T_min 0.74094
_exptl_absorpt_correction_type multi-scan
_exptl_absorpt_process_details
;
CrysAlisPro 1.171.39.46e (Rigaku Oxford Diffraction, 2018)
Empirical absorption correction using spherical harmonics,
 implemented in SCALE3 ABSPACK scaling algorithm.
;
_exptl_crystal_colour colourless
_exptl_crystal_colour_primary colourless
_exptl_crystal_density_diffrn 1.404
_exptl_crystal_description prism
_exptl_crystal_F_000 336
_exptl_crystal_size_max 0.39
_exptl_crystal_size_mid 0.37
_exptl_crystal_size_min 0.21
_refine_diff_density_max 0.281
_refine_diff_density_min -0.433
_refine_diff_density_rms 0.091
_refine_ls_extinction_method none
_refine_ls_goodness_of_fit_ref 1.041
_refine_ls_hydrogen_treatment constr
_refine_ls_matrix_type full
_refine_ls_number_parameters 209
_refine_ls_number_reflns 3086
_refine_ls_number_restraints 0
_refine_ls_restrained_S_all 1.041
_refine_ls_R_factor_all 0.0395
_refine_ls_R_factor_gt 0.0389
_refine_ls_shift/su_max 0.000
_refine_ls_shift/su_mean 0.000
_refine_ls_structure_factor_coef Fsqd
_refine_ls_weighting_details 'w=1/[\s^2^(Fo^2^)+(0.0645P)^2^+0.3152P] where P=(Fo^2^+2Fc^2^)/3'
_refine_ls_weighting_scheme calc
_refine_ls_wR_factor_gt 0.1044
_refine_ls_wR_factor_ref 0.1051
_reflns_Friedel_coverage 0.000
_reflns_number_gt 2983
_reflns_number_total 3086
_reflns_threshold_expression 'I > 2\s(I)'
_cod_data_source_file jo9b01634_si_002.cif
_cod_data_source_block 10681-12188_cat8-147
_cod_database_code 4033883
_shelx_shelxl_version_number 2014/7
_chemical_oxdiff_formula 'C18 Cl N2 O2'
_shelx_space_group_comment
;
The symmetry employed for this shelxl refinement is uniquely defined
by the following loop, which should always be used as a source of
symmetry information in preference to the above space-group names.
They are only intended as comments.
;
_shelx_estimated_absorpt_t_max 0.644
_shelx_estimated_absorpt_t_min 0.468
_reflns_odcompleteness_completeness 99.74
_reflns_odcompleteness_iscentric 1
_reflns_odcompleteness_theta 72.42
_olex2_refinement_description
;
1. Fixed Uiso
 At 1.2 times of:
  All C(H) groups
 At 1.5 times of:
  All C(H,H,H) groups
2.a Ternary CH refined with riding coordinates:
 C5(H5)
2.b Aromatic/amide H refined with riding coordinates:
 C8(H8), C11(H11), C7(H7), C10(H10), C18(H18), C17(H17), C14(H14), C16(H16),
 C15(H15)
2.c Idealised Me refined as rotating group:
 C4(H4A,H4B,H4C)
;
_olex2_submission_special_instructions 'No special instructions were received'
_oxdiff_exptl_absorpt_empirical_details
;
Empirical correction (ABSPACK) includes:
- Absorption correction using spherical harmonics
- Frame scaling
;
_oxdiff_exptl_absorpt_empirical_full_max 1.402
_oxdiff_exptl_absorpt_empirical_full_min 0.734

loop_
_space_group_symop_operation_xyz
'x, y, z'
'-x, -y, -z'

loop_
_atom_site_label
_atom_site_type_symbol
_atom_site_fract_x
_atom_site_fract_y
_atom_site_fract_z
_atom_site_U_iso_or_equiv
_atom_site_adp_type
_atom_site_occupancy
_atom_site_site_symmetry_order
_atom_site_calc_flag
_atom_site_refinement_flags_posn
Cl1 Cl 0.31146(4) 1.04357(4) 0.17917(4) 0.01980(13) Uani 1 1 d .
O1 O 0.66454(11) 0.35716(11) 0.32615(11) 0.0176(2) Uani 1 1 d .
O2 O 0.63411(12) 0.49252(11) 0.16752(11) 0.0195(2) Uani 1 1 d .
N1 N 0.72802(14) 0.38518(14) 0.47498(13) 0.0179(3) Uani 1 1 d .
N2 N 1.04955(14) 0.83554(17) 0.35560(15) 0.0242(3) Uani 1 1 d .
C8 C 0.41473(15) 0.86613(15) 0.32969(15) 0.0154(3) Uani 1 1 d .
H8 H 0.3160 0.8444 0.3463 0.018 Uiso 1 1 calc R
C5 C 0.79295(14) 0.77585(15) 0.43792(14) 0.0131(3) Uani 1 1 d .
H5 H 0.8023 0.8352 0.5461 0.016 Uiso 1 1 calc R
C3 C 0.78115(15) 0.53313(16) 0.52606(15) 0.0151(3) Uani 1 1 d .
C6 C 0.67232(15) 0.83659(15) 0.36265(14) 0.0129(3) Uani 1 1 d .
C12 C 0.93719(15) 0.80792(16) 0.39020(15) 0.0161(3) Uani 1 1 d .
C2 C 0.75756(15) 0.60729(15) 0.41994(15) 0.0138(3) Uani 1 1 d .
C11 C 0.70365(15) 0.92793(15) 0.27725(15) 0.0156(3) Uani 1 1 d .
H11 H 0.8019 0.9484 0.2588 0.019 Uiso 1 1 calc R
C13 C 0.85373(15) 0.60270(16) 0.68032(15) 0.0155(3) Uani 1 1 d .
C7 C 0.52718(15) 0.80522(15) 0.38717(15) 0.0143(3) Uani 1 1 d .
H7 H 0.5051 0.7413 0.4440 0.017 Uiso 1 1 calc R
C9 C 0.44973(15) 0.95956(15) 0.24745(15) 0.0154(3) Uani 1 1 d .
C10 C 0.59206(16) 0.98967(16) 0.21863(16) 0.0167(3) Uani 1 1 d .
H10 H 0.6133 1.0516 0.1597 0.020 Uiso 1 1 calc R
C1 C 0.68568(15) 0.49021(16) 0.29929(15) 0.0151(3) Uani 1 1 d .
C18 C 0.97845(15) 0.71404(17) 0.71606(16) 0.0179(3) Uani 1 1 d .
H18 H 1.0187 0.7435 0.6406 0.021 Uiso 1 1 calc R
C17 C 1.04393(16) 0.78190(18) 0.86183(17) 0.0224(3) Uani 1 1 d .
H17 H 1.1281 0.8586 0.8858 0.027 Uiso 1 1 calc R
C4 C 0.57293(18) 0.34471(17) 0.05646(16) 0.0232(3) Uani 1 1 d .
H4A H 0.5366 0.3607 -0.0350 0.035 Uiso 1 1 calc GR
H4B H 0.4915 0.2962 0.0920 0.035 Uiso 1 1 calc GR
H4C H 0.6495 0.2774 0.0374 0.035 Uiso 1 1 calc GR
C14 C 0.79684(18) 0.55843(18) 0.79193(17) 0.0228(3) Uani 1 1 d .
H14 H 0.7121 0.4826 0.7686 0.027 Uiso 1 1 calc R
C16 C 0.98708(18) 0.7383(2) 0.97279(17) 0.0264(4) Uani 1 1 d .
H16 H 1.0318 0.7852 1.0724 0.032 Uiso 1 1 calc R
C15 C 0.86437(19) 0.6255(2) 0.93700(18) 0.0285(4) Uani 1 1 d .
H15 H 0.8264 0.5941 1.0123 0.034 Uiso 1 1 calc R

loop_
_atom_site_aniso_label
_atom_site_aniso_U_11
_atom_site_aniso_U_22
_atom_site_aniso_U_33
_atom_site_aniso_U_23
_atom_site_aniso_U_13
_atom_site_aniso_U_12
Cl1 0.0190(2) 0.0210(2) 0.0202(2) 0.00758(14) -0.00025(13) 0.00721(13)
O1 0.0252(5) 0.0124(5) 0.0145(5) 0.0053(4) -0.0009(4) 0.0003(4)
O2 0.0300(6) 0.0126(5) 0.0128(5) 0.0028(4) -0.0036(4) 0.0000(4)
N1 0.0239(6) 0.0175(6) 0.0127(6) 0.0068(5) -0.0007(5) 0.0020(5)
N2 0.0167(6) 0.0334(7) 0.0267(7) 0.0161(6) 0.0026(5) 0.0034(5)
C8 0.0142(6) 0.0143(6) 0.0147(6) 0.0014(5) 0.0024(5) 0.0000(5)
C5 0.0148(6) 0.0123(6) 0.0120(6) 0.0046(5) 0.0014(5) 0.0003(5)
C3 0.0158(6) 0.0157(6) 0.0148(7) 0.0060(5) 0.0030(5) 0.0038(5)
C6 0.0152(6) 0.0102(6) 0.0115(6) 0.0019(5) 0.0007(5) 0.0010(5)
C12 0.0183(7) 0.0155(6) 0.0151(6) 0.0070(5) -0.0008(5) 0.0020(5)
C2 0.0156(6) 0.0133(6) 0.0128(6) 0.0050(5) 0.0017(5) 0.0021(5)
C11 0.0150(6) 0.0145(6) 0.0176(7) 0.0065(5) 0.0024(5) 0.0001(5)
C13 0.0182(7) 0.0160(6) 0.0138(7) 0.0065(5) 0.0015(5) 0.0048(5)
C7 0.0167(7) 0.0118(6) 0.0138(6) 0.0038(5) 0.0026(5) 0.0003(5)
C9 0.0171(7) 0.0120(6) 0.0138(6) 0.0009(5) -0.0014(5) 0.0031(5)
C10 0.0199(7) 0.0140(6) 0.0174(7) 0.0072(5) 0.0027(5) 0.0018(5)
C1 0.0186(7) 0.0132(6) 0.0141(6) 0.0055(5) 0.0018(5) 0.0023(5)
C18 0.0168(7) 0.0224(7) 0.0165(7) 0.0095(6) 0.0015(5) 0.0027(5)
C17 0.0195(7) 0.0277(8) 0.0195(7) 0.0100(6) -0.0019(6) -0.0011(6)
C4 0.0327(8) 0.0141(7) 0.0168(7) 0.0004(6) -0.0067(6) 0.0016(6)
C14 0.0273(8) 0.0223(7) 0.0195(7) 0.0102(6) 0.0015(6) -0.0027(6)
C16 0.0291(8) 0.0328(9) 0.0152(7) 0.0084(6) -0.0023(6) -0.0013(7)
C15 0.0350(9) 0.0349(9) 0.0171(7) 0.0136(7) 0.0031(6) -0.0032(7)

loop_
_atom_type_symbol
_atom_type_description
_atom_type_scat_dispersion_real
_atom_type_scat_dispersion_imag
_atom_type_scat_source
C C 0.0181 0.0091 'International Tables Vol C Tables 4.2.6.8 and 6.1.1.4'
H H 0.0000 0.0000 'International Tables Vol C Tables 4.2.6.8 and 6.1.1.4'
Cl Cl 0.3639 0.7018 'International Tables Vol C Tables 4.2.6.8 and 6.1.1.4'
N N 0.0311 0.0180 'International Tables Vol C Tables 4.2.6.8 and 6.1.1.4'
O O 0.0492 0.0322 'International Tables Vol C Tables 4.2.6.8 and 6.1.1.4'

loop_
_geom_angle_atom_site_label_1
_geom_angle_atom_site_label_2
_geom_angle_atom_site_label_3
_geom_angle
C1 O1 N1 108.05(10)
C1 O2 C4 116.64(11)
C3 N1 O1 104.61(10)
C7 C8 H8 120.7
C9 C8 H8 120.7
C9 C8 C7 118.50(12)
C6 C5 H5 106.7
C12 C5 H5 106.7
C12 C5 C6 111.29(11)
C12 C5 C2 111.04(11)
C2 C5 H5 106.7
C2 C5 C6 113.84(11)
N1 C3 C2 112.90(12)
N1 C3 C13 119.07(12)
C2 C3 C13 128.02(12)
C11 C6 C5 122.12(12)
C11 C6 C7 119.32(13)
C7 C6 C5 118.49(12)
N2 C12 C5 178.61(16)
C3 C2 C5 129.12(12)
C1 C2 C5 127.81(12)
C1 C2 C3 102.94(12)
C6 C11 H11 119.8
C6 C11 C10 120.45(13)
C10 C11 H11 119.8
C18 C13 C3 120.38(13)
C18 C13 C14 119.46(13)
C14 C13 C3 120.15(13)
C8 C7 C6 120.92(12)
C8 C7 H7 119.5
C6 C7 H7 119.5
C8 C9 Cl1 119.54(11)
C10 C9 Cl1 118.68(11)
C10 C9 C8 121.78(13)
C11 C10 H10 120.5
C9 C10 C11 119.00(13)
C9 C10 H10 120.5
O1 C1 C2 111.50(12)
O2 C1 O1 118.78(12)
O2 C1 C2 129.69(13)
C13 C18 H18 119.9
C17 C18 C13 120.11(13)
C17 C18 H18 119.9
C18 C17 H17 119.8
C16 C17 C18 120.41(14)
C16 C17 H17 119.8
O2 C4 H4A 109.5
O2 C4 H4B 109.5
O2 C4 H4C 109.5
H4A C4 H4B 109.5
H4A C4 H4C 109.5
H4B C4 H4C 109.5
C13 C14 H14 120.0
C15 C14 C13 119.94(14)
C15 C14 H14 120.0
C17 C16 H16 120.2
C17 C16 C15 119.53(15)
C15 C16 H16 120.2
C14 C15 C16 120.53(14)
C14 C15 H15 119.7
C16 C15 H15 119.7

loop_
_geom_bond_atom_site_label_1
_geom_bond_atom_site_label_2
_geom_bond_distance
Cl1 C9 1.7491(14)
O1 N1 1.4327(15)
O1 C1 1.3388(16)
O2 C1 1.3273(17)
O2 C4 1.4515(16)
N1 C3 1.3156(18)
N2 C12 1.146(2)
C8 H8 0.9500
C8 C7 1.3880(19)
C8 C9 1.388(2)
C5 H5 1.0000
C5 C6 1.5287(18)
C5 C12 1.4782(18)
C5 C2 1.5090(18)
C3 C2 1.4238(19)
C3 C13 1.4786(19)
C6 C11 1.3901(19)
C6 C7 1.3963(18)
C2 C1 1.3615(19)
C11 H11 0.9500
C11 C10 1.392(2)
C13 C18 1.396(2)
C13 C14 1.399(2)
C7 H7 0.9500
C9 C10 1.384(2)
C10 H10 0.9500
C18 H18 0.9500
C18 C17 1.390(2)
C17 H17 0.9500
C17 C16 1.390(2)
C4 H4A 0.9800
C4 H4B 0.9800
C4 H4C 0.9800
C14 H14 0.9500
C14 C15 1.389(2)
C16 H16 0.9500
C16 C15 1.390(2)
C15 H15 0.9500
